data_7239086
loop_
_publ_author_name
'Tanaka, Kazuki'
'Aratani, Naoki'
'Kuzuhara, Daiki'
'Sakamoto, Sadaaki'
'Okujima, Tetsuo'
'Ono, Noboru'
'Uno, Hidemitsu'
'Yamada, Hiroko'

_publ_section_title
;
 A soluble bispentacenequinone precursor for creation of directly
 6,6&#x2032;-linked bispentacenes and a
 tetracyanobipentacenequinodimethane
;
_journal_issue 35
_journal_name_full 'RSC Advances'
_journal_page_first 15310
_journal_paper_doi 10.1039/c3ra41914b
_journal_volume 3
_journal_year 2013
_chemical_formula_moiety 'C44 H24 O2, C H Cl3'
_chemical_formula_sum 'C45 H25 Cl3 O2'
_chemical_formula_weight 704.00
_space_group_IT_number 15
_space_group_name_Hall '-C 2yc'
_space_group_name_H-M_alt 'C 1 2/c 1'
_symmetry_cell_setting monoclinic
_symmetry_Int_Tables_number 15
_symmetry_space_group_name_Hall '-C 2yc'
_symmetry_space_group_name_H-M 'C 1 2/c 1'
_atom_sites_solution_hydrogens geom
_atom_sites_solution_primary direct
_atom_sites_solution_secondary difmap
_audit_creation_method SHELXL-97
_cell_angle_alpha 90.00
_cell_angle_beta 112.6680(10)
_cell_angle_gamma 90.00
_cell_formula_units_Z 4
_cell_length_a 24.8385(6)
_cell_length_b 11.3087(2)
_cell_length_c 12.6953(3)
_cell_measurement_reflns_used 13900
_cell_measurement_temperature 103(2)
_cell_measurement_theta_max 27.48
_cell_measurement_theta_min 3.13
_cell_volume 3290.54(13)
_computing_structure_refinement 'SHELXL-97 (Sheldrick, 1997)'
_computing_structure_solution 'SHELXS-97 (Sheldrick, 1990)'
_diffrn_ambient_temperature 103(2)
_diffrn_detector_area_resol_mean 10.000
_diffrn_measured_fraction_theta_full 0.996
_diffrn_measured_fraction_theta_max 0.996
_diffrn_measurement_device_type 'Rigaku R-AXIS RAPID'
_diffrn_measurement_method \w
_diffrn_radiation_monochromator graphite
_diffrn_radiation_source 'fine-focus sealed tube'
_diffrn_radiation_type MoK\a
_diffrn_radiation_wavelength 0.71075
_diffrn_reflns_av_R_equivalents 0.0228
_diffrn_reflns_av_sigmaI/netI 0.0185
_diffrn_reflns_limit_h_max 32
_diffrn_reflns_limit_h_min -32
_diffrn_reflns_limit_k_max 14
_diffrn_reflns_limit_k_min -14
_diffrn_reflns_limit_l_max 16
_diffrn_reflns_limit_l_min -14
_diffrn_reflns_number 16054
_diffrn_reflns_theta_full 27.48
_diffrn_reflns_theta_max 27.48
_diffrn_reflns_theta_min 3.13
_exptl_absorpt_coefficient_mu 0.320
_exptl_absorpt_correction_T_max 0.9566
_exptl_absorpt_correction_T_min 0.9388
_exptl_absorpt_correction_type multi-scan
_exptl_absorpt_process_details 'ABSCOR (Rigaku, 1995)'
_exptl_crystal_colour brown
_exptl_crystal_density_diffrn 1.421
_exptl_crystal_density_method 'not measured'
_exptl_crystal_description block
_exptl_crystal_F_000 1448
_exptl_crystal_size_max 0.20
_exptl_crystal_size_mid 0.20
_exptl_crystal_size_min 0.14
_refine_diff_density_max 0.874
_refine_diff_density_min -0.312
_refine_diff_density_rms 0.141
_refine_ls_extinction_method none
_refine_ls_goodness_of_fit_ref 1.070
_refine_ls_hydrogen_treatment constr
_refine_ls_matrix_type full
_refine_ls_number_parameters 244
_refine_ls_number_reflns 3763
_refine_ls_number_restraints 0
_refine_ls_restrained_S_all 1.070
_refine_ls_R_factor_all 0.0607
_refine_ls_R_factor_gt 0.0584
_refine_ls_shift/su_max 0.000
_refine_ls_shift/su_mean 0.000
_refine_ls_structure_factor_coef Fsqd
_refine_ls_weighting_details 'calc w=1/[\s^2^(Fo^2^)+(0.1000P)^2^+3.1965P] where P=(Fo^2^+2Fc^2^)/3'
_refine_ls_weighting_scheme calc
_refine_ls_wR_factor_gt 0.1496
_refine_ls_wR_factor_ref 0.1529
_reflns_number_gt 3484
_reflns_number_total 3763
_reflns_threshold_expression >2sigma(I)
_cod_data_source_file c3ra41914b.txt
_cod_data_source_block shelxl2
_cod_original_sg_symbol_H-M 'C 2/c'
_cod_database_code 7239086

loop_
_symmetry_equiv_pos_as_xyz
'x, y, z'
'-x, y, -z+1/2'
'x+1/2, y+1/2, z'
'-x+1/2, y+1/2, -z+1/2'
'-x, -y, -z'
'x, -y, z-1/2'
'-x+1/2, -y+1/2, -z'
'x+1/2, -y+1/2, z-1/2'

loop_
_atom_site_label
_atom_site_type_symbol
_atom_site_fract_x
_atom_site_fract_y
_atom_site_fract_z
_atom_site_U_iso_or_equiv
_atom_site_adp_type
_atom_site_occupancy
_atom_site_symmetry_multiplicity
_atom_site_calc_flag
_atom_site_refinement_flags
_atom_site_disorder_assembly
_atom_site_disorder_group
Cl1 Cl 0.06064(8) 0.63529(18) 0.27183(17) 0.0373(4) Uani 0.50 1 d P A -1
Cl2 Cl 0.02710(6) 0.54095(10) 0.44775(10) 0.0593(4) Uani 0.50 1 d P A -1
Cl3 Cl -0.06185(18) 0.6365(4) 0.2265(5) 0.1044(16) Uani 0.50 1 d P A -1
C23 C 0.00945(15) 0.5597(3) 0.3003(4) 0.0414(9) Uani 0.50 1 d P A -1
H22 H 0.0063 0.4793 0.2655 0.050 Uiso 0.50 1 calc PR A -1
O1 O 0.07709(5) 0.35059(10) 0.21255(9) 0.0223(3) Uani 1 1 d . . .
C1 C 0.11723(6) 0.29280(12) 0.27917(11) 0.0165(3) Uani 1 1 d . . .
C2 C 0.16610(6) 0.24747(12) 0.24953(11) 0.0157(3) Uani 1 1 d . . .
C3 C 0.15776(6) 0.23289(12) 0.13640(11) 0.0168(3) Uani 1 1 d . . .
H3 H 0.1235 0.2635 0.0785 0.020 Uiso 1 1 calc R . .
C4 C 0.19946(6) 0.17313(12) 0.10526(11) 0.0167(3) Uani 1 1 d . . .
C5 C 0.19136(6) 0.15225(13) -0.01043(11) 0.0197(3) Uani 1 1 d . . .
H5 H 0.1567 0.1785 -0.0702 0.024 Uiso 1 1 calc R . .
C6 C 0.23321(7) 0.09454(13) -0.03612(12) 0.0220(3) Uani 1 1 d . . .
H6 H 0.2275 0.0819 -0.1137 0.026 Uiso 1 1 calc R . .
C7 C 0.28492(6) 0.05348(13) 0.05173(13) 0.0216(3) Uani 1 1 d . . .
H7 H 0.3138 0.0143 0.0326 0.026 Uiso 1 1 calc R . .
C8 C 0.29363(6) 0.06987(12) 0.16417(12) 0.0192(3) Uani 1 1 d . . .
H8 H 0.3281 0.0407 0.2225 0.023 Uiso 1 1 calc R . .
C9 C 0.25125(6) 0.13038(12) 0.19377(11) 0.0165(3) Uani 1 1 d . . .
C10 C 0.25973(6) 0.14945(12) 0.30932(11) 0.0158(3) Uani 1 1 d . . .
H10 H 0.2944 0.1213 0.3680 0.019 Uiso 1 1 calc R . .
C11 C 0.21884(6) 0.20796(12) 0.33853(11) 0.0151(3) Uani 1 1 d . . .
C12 C 0.22537(6) 0.22895(11) 0.45847(11) 0.0148(3) Uani 1 1 d . . .
C13 C 0.17030(6) 0.20436(12) 0.47536(11) 0.0152(3) Uani 1 1 d . . .
C14 C 0.16776(6) 0.14108(12) 0.56569(11) 0.0163(3) Uani 1 1 d . . .
H14 H 0.2024 0.1073 0.6197 0.020 Uiso 1 1 calc R . .
C15 C 0.11412(6) 0.12531(12) 0.57957(11) 0.0169(3) Uani 1 1 d . . .
C16 C 0.11010(6) 0.05683(13) 0.67022(12) 0.0198(3) Uani 1 1 d . . .
H16 H 0.1438 0.0187 0.7228 0.024 Uiso 1 1 calc R . .
C17 C 0.05767(7) 0.04564(14) 0.68212(13) 0.0245(3) Uani 1 1 d . . .
H17 H 0.0553 -0.0011 0.7424 0.029 Uiso 1 1 calc R . .
C18 C 0.00720(7) 0.10293(16) 0.60573(14) 0.0275(4) Uani 1 1 d . . .
H18 H -0.0286 0.0961 0.6162 0.033 Uiso 1 1 calc R . .
C19 C 0.00946(6) 0.16816(15) 0.51694(13) 0.0246(3) Uani 1 1 d . . .
H19 H -0.0248 0.2061 0.4659 0.030 Uiso 1 1 calc R . .
C20 C 0.06268(6) 0.17977(13) 0.50039(12) 0.0186(3) Uani 1 1 d . . .
C21 C 0.06550(6) 0.23987(13) 0.40521(12) 0.0185(3) Uani 1 1 d . . .
H21 H 0.0312 0.2747 0.3509 0.022 Uiso 1 1 calc R . .
C22 C 0.11751(6) 0.24861(12) 0.39016(11) 0.0161(3) Uani 1 1 d . . .

loop_
_atom_site_aniso_label
_atom_site_aniso_U_11
_atom_site_aniso_U_22
_atom_site_aniso_U_33
_atom_site_aniso_U_23
_atom_site_aniso_U_13
_atom_site_aniso_U_12
Cl1 0.0114(9) 0.0288(10) 0.0663(10) 0.0029(7) 0.0090(7) 0.0044(7)
Cl2 0.0646(7) 0.0362(5) 0.0550(6) -0.0123(5) -0.0014(5) 0.0058(5)
Cl3 0.050(2) 0.078(3) 0.181(4) 0.003(2) 0.040(2) -0.0029(19)
C23 0.0220(16) 0.0249(17) 0.064(2) -0.0055(15) 0.0022(16) 0.0005(12)
O1 0.0185(5) 0.0270(6) 0.0209(5) 0.0047(4) 0.0070(4) 0.0061(4)
C1 0.0143(6) 0.0185(6) 0.0160(6) -0.0011(5) 0.0051(5) -0.0011(5)
C2 0.0142(6) 0.0161(6) 0.0164(6) 0.0004(5) 0.0053(5) -0.0007(5)
C3 0.0145(6) 0.0186(6) 0.0162(6) 0.0010(5) 0.0047(5) -0.0019(5)
C4 0.0176(6) 0.0170(6) 0.0163(6) -0.0006(5) 0.0074(5) -0.0034(5)
C5 0.0206(7) 0.0221(7) 0.0157(6) -0.0014(5) 0.0061(5) -0.0043(5)
C6 0.0269(7) 0.0231(7) 0.0189(6) -0.0053(5) 0.0121(6) -0.0063(6)
C7 0.0228(7) 0.0212(7) 0.0251(7) -0.0059(5) 0.0138(6) -0.0036(5)
C8 0.0178(6) 0.0190(7) 0.0219(7) -0.0018(5) 0.0089(5) -0.0013(5)
C9 0.0166(6) 0.0156(6) 0.0184(6) -0.0014(5) 0.0079(5) -0.0034(5)
C10 0.0134(6) 0.0168(6) 0.0163(6) -0.0004(5) 0.0047(5) -0.0013(5)
C11 0.0138(6) 0.0161(6) 0.0149(6) -0.0005(4) 0.0049(5) -0.0020(5)
C12 0.0137(6) 0.0154(6) 0.0154(6) 0.0008(5) 0.0057(5) 0.0017(5)
C13 0.0132(6) 0.0166(6) 0.0158(6) -0.0027(5) 0.0055(5) -0.0006(5)
C14 0.0145(6) 0.0174(6) 0.0164(6) -0.0014(5) 0.0052(5) 0.0000(5)
C15 0.0169(6) 0.0173(6) 0.0177(6) -0.0021(5) 0.0082(5) -0.0010(5)
C16 0.0220(7) 0.0196(7) 0.0190(6) -0.0007(5) 0.0093(5) 0.0003(5)
C17 0.0287(8) 0.0255(7) 0.0247(7) 0.0016(6) 0.0164(6) -0.0007(6)
C18 0.0211(7) 0.0360(9) 0.0321(8) 0.0029(6) 0.0175(6) 0.0013(6)
C19 0.0169(7) 0.0325(8) 0.0265(7) 0.0021(6) 0.0106(6) 0.0030(6)
C20 0.0157(6) 0.0215(7) 0.0201(6) -0.0011(5) 0.0083(5) 0.0004(5)
C21 0.0144(6) 0.0213(7) 0.0191(6) 0.0005(5) 0.0058(5) 0.0020(5)
C22 0.0148(6) 0.0166(6) 0.0166(6) -0.0008(5) 0.0056(5) 0.0002(5)

loop_
_atom_type_symbol
_atom_type_description
_atom_type_scat_dispersion_real
_atom_type_scat_dispersion_imag
_atom_type_scat_source
C C 0.0033 0.0016 'International Tables Vol C Tables 4.2.6.8 and 6.1.1.4'
H H 0.0000 0.0000 'International Tables Vol C Tables 4.2.6.8 and 6.1.1.4'
O O 0.0106 0.0060 'International Tables Vol C Tables 4.2.6.8 and 6.1.1.4'
Cl Cl 0.1484 0.1585 'International Tables Vol C Tables 4.2.6.8 and 6.1.1.4'

loop_
_geom_angle_atom_site_label_1
_geom_angle_atom_site_label_2
_geom_angle_atom_site_label_3
_geom_angle
_geom_angle_site_symmetry_1
Cl1 C23 Cl2 112.9(2) .
Cl1 C23 Cl3 107.8(2) .
Cl2 C23 Cl3 112.8(3) .
Cl1 C23 H22 107.7 .
Cl2 C23 H22 107.7 .
Cl3 C23 H22 107.7 .
O1 C1 C22 122.63(12) .
O1 C1 C2 122.42(12) .
C22 C1 C2 114.49(11) .
C3 C2 C11 120.57(12) .
C3 C2 C1 119.53(12) .
C11 C2 C1 119.57(11) .
C2 C3 C4 121.04(12) .
C2 C3 H3 119.5 .
C4 C3 H3 119.5 .
C3 C4 C5 122.68(12) .
C3 C4 C9 118.46(12) .
C5 C4 C9 118.84(12) .
C6 C5 C4 120.43(13) .
C6 C5 H5 119.8 .
C4 C5 H5 119.8 .
C5 C6 C7 120.69(13) .
C5 C6 H6 119.7 .
C7 C6 H6 119.7 .
C8 C7 C6 120.45(13) .
C8 C7 H7 119.8 .
C6 C7 H7 119.8 .
C7 C8 C9 120.28(13) .
C7 C8 H8 119.9 .
C9 C8 H8 119.9 .
C10 C9 C8 121.16(13) .
C10 C9 C4 119.55(12) .
C8 C9 C4 119.29(12) .
C11 C10 C9 121.43(12) .
C11 C10 H10 119.3 .
C9 C10 H10 119.3 .
C10 C11 C2 118.86(12) .
C10 C11 C12 123.47(12) .
C2 C11 C12 117.63(11) .
C12 C12 C11 124.18(15) 7_556
C12 C12 C13 123.81(15) 7_556
C11 C12 C13 111.93(11) .
C14 C13 C22 119.32(12) .
C14 C13 C12 123.88(12) .
C22 C13 C12 116.79(11) .
C13 C14 C15 121.06(12) .
C13 C14 H14 119.5 .
C15 C14 H14 119.5 .
C14 C15 C16 122.03(13) .
C14 C15 C20 119.12(12) .
C16 C15 C20 118.84(12) .
C17 C16 C15 120.30(13) .
C17 C16 H16 119.9 .
C15 C16 H16 119.9 .
C16 C17 C18 120.71(13) .
C16 C17 H17 119.6 .
C18 C17 H17 119.6 .
C19 C18 C17 120.41(13) .
C19 C18 H18 119.8 .
C17 C18 H18 119.8 .
C18 C19 C20 120.52(14) .
C18 C19 H19 119.7 .
C20 C19 H19 119.7 .
C21 C20 C19 121.77(13) .
C21 C20 C15 119.02(12) .
C19 C20 C15 119.17(13) .
C22 C21 C20 120.72(12) .
C22 C21 H21 119.6 .
C20 C21 H21 119.6 .
C21 C22 C13 120.28(12) .
C21 C22 C1 119.39(12) .
C13 C22 C1 120.01(11) .

loop_
_geom_bond_atom_site_label_1
_geom_bond_atom_site_label_2
_geom_bond_distance
_geom_bond_site_symmetry_2
Cl1 C23 1.683(5) .
Cl2 C23 1.764(5) .
Cl3 C23 1.868(6) .
C23 H22 1.0000 .
O1 C1 1.2193(17) .
C1 C22 1.4926(18) .
C1 C2 1.4931(17) .
C2 C3 1.3797(18) .
C2 C11 1.4323(18) .
C3 C4 1.4148(18) .
C3 H3 0.9500 .
C4 C5 1.4232(18) .
C4 C9 1.4272(19) .
C5 C6 1.369(2) .
C5 H5 0.9500 .
C6 C7 1.416(2) .
C6 H6 0.9500 .
C7 C8 1.3714(19) .
C7 H7 0.9500 .
C8 C9 1.4222(18) .
C8 H8 0.9500 .
C9 C10 1.4159(18) .
C10 C11 1.3774(18) .
C10 H10 0.9500 .
C11 C12 1.4869(17) .
C12 C12 1.357(3) 7_556
C12 C13 1.4901(17) .
C13 C14 1.3736(18) .
C13 C22 1.4307(18) .
C14 C15 1.4208(18) .
C14 H14 0.9500 .
C15 C16 1.4223(19) .
C15 C20 1.4257(19) .
C16 C17 1.373(2) .
C16 H16 0.9500 .
C17 C18 1.412(2) .
C17 H17 0.9500 .
C18 C19 1.366(2) .
C18 H18 0.9500 .
C19 C20 1.4223(18) .
C19 H19 0.9500 .
C20 C21 1.4113(19) .
C21 C22 1.3804(18) .
C21 H21 0.9500 .

loop_
_geom_torsion_atom_site_label_1
_geom_torsion_atom_site_label_2
_geom_torsion_atom_site_label_3
_geom_torsion_atom_site_label_4
_geom_torsion
_geom_torsion_site_symmetry_1
_geom_torsion_site_symmetry_4
O1 C1 C2 C3 -22.9(2) . .
C22 C1 C2 C3 149.55(12) . .
O1 C1 C2 C11 163.70(13) . .
C22 C1 C2 C11 -23.89(17) . .
C11 C2 C3 C4 3.4(2) . .
C1 C2 C3 C4 -169.95(12) . .
C2 C3 C4 C5 177.46(13) . .
C2 C3 C4 C9 -1.4(2) . .
C3 C4 C5 C6 179.63(13) . .
C9 C4 C5 C6 -1.5(2) . .
C4 C5 C6 C7 0.7(2) . .
C5 C6 C7 C8 0.7(2) . .
C6 C7 C8 C9 -1.2(2) . .
C7 C8 C9 C10 -179.24(12) . .
C7 C8 C9 C4 0.4(2) . .
C3 C4 C9 C10 -0.49(19) . .
C5 C4 C9 C10 -179.42(12) . .
C3 C4 C9 C8 179.87(12) . .
C5 C4 C9 C8 0.95(19) . .
C8 C9 C10 C11 -179.98(12) . .
C4 C9 C10 C11 0.4(2) . .
C9 C10 C11 C2 1.5(2) . .
C9 C10 C11 C12 179.26(12) . .
C3 C2 C11 C10 -3.47(19) . .
C1 C2 C11 C10 169.90(12) . .
C3 C2 C11 C12 178.69(12) . .
C1 C2 C11 C12 -7.94(18) . .
C10 C11 C12 C12 47.1(2) . 7_556
C2 C11 C12 C12 -135.15(17) . 7_556
C10 C11 C12 C13 -135.95(13) . .
C2 C11 C12 C13 41.79(16) . .
C12 C12 C13 C14 -48.4(2) 7_556 .
C11 C12 C13 C14 134.68(13) . .
C12 C12 C13 C22 132.73(17) 7_556 .
C11 C12 C13 C22 -44.23(16) . .
C22 C13 C14 C15 -4.0(2) . .
C12 C13 C14 C15 177.12(12) . .
C13 C14 C15 C16 177.84(12) . .
C13 C14 C15 C20 -2.2(2) . .
C14 C15 C16 C17 178.67(13) . .
C20 C15 C16 C17 -1.3(2) . .
C15 C16 C17 C18 -0.8(2) . .
C16 C17 C18 C19 1.6(2) . .
C17 C18 C19 C20 -0.3(3) . .
C18 C19 C20 C21 175.68(15) . .
C18 C19 C20 C15 -1.8(2) . .
C14 C15 C20 C21 5.0(2) . .
C16 C15 C20 C21 -175.00(13) . .
C14 C15 C20 C19 -177.39(13) . .
C16 C15 C20 C19 2.6(2) . .
C19 C20 C21 C22 -179.11(14) . .
C15 C20 C21 C22 -1.6(2) . .
C20 C21 C22 C13 -4.6(2) . .
C20 C21 C22 C1 168.91(13) . .
C14 C13 C22 C21 7.5(2) . .
C12 C13 C22 C21 -173.54(12) . .
C14 C13 C22 C1 -166.02(12) . .
C12 C13 C22 C1 12.94(18) . .
O1 C1 C22 C21 20.1(2) . .
C2 C1 C22 C21 -152.27(13) . .
O1 C1 C22 C13 -166.30(13) . .
C2 C1 C22 C13 21.30(17) . .
